data_7002943
loop_
_publ_author_name
'Kouroulis, K. N.'
'Hadjikakou, S. K.'
'Kourkoumelis, N.'
'Kubicki, M.'
'Male, L.'
'Hursthouse, M.'
'Skoulika, S.'
'Metsios, A. K.'
'Tyurin, V. Y.'
'Dolganov, A. V.'
'Milaeva, E. R.'
'Hadjiliadis, N.'

_publ_section_title
;
 Synthesis, structural characterization and in vitro cytotoxicity of
 new Au(III) and Au(I) complexes with thioamides
;
_journal_coden_ASTM DTARAF
_journal_issue 47
_journal_name_full 'Dalton Transactions'
_journal_page_first 10446
_journal_page_last 10456
_journal_paper_doi 10.1039/b909587j
_journal_year 2009
_chemical_formula_moiety '4(C9 H10 N2 O), AU CL4, 4CL, 5(O H2), 0 H3'
_chemical_formula_sum 'C36 H53 Au Cl8 N8 O10'
_chemical_formula_weight 1238.43
_chemical_name_common
;5-Ethoxy-benzimidazolium oxonium dichloride
tetrachloroaurate(iii) pentahydrate
;
_chemical_name_systematic
;
5-Ethoxy-benzimidazolium oxonium dichloride tetrachloroaurate(III)
pentahydrate
;
_space_group_IT_number 12
_symmetry_cell_setting monoclinic
_symmetry_space_group_name_Hall '-C 2y'
_symmetry_space_group_name_H-M 'C 1 2/m 1'
_atom_sites_solution_hydrogens geom
_atom_sites_solution_primary direct
_atom_sites_solution_secondary difmap
_audit_creation_method SHELXL-97
_cell_angle_alpha 90.00
_cell_angle_beta 92.500(2)
_cell_angle_gamma 90.00
_cell_formula_units_Z 2
_cell_length_a 22.0808(5)
_cell_length_b 25.1431(7)
_cell_length_c 4.87740(10)
_cell_measurement_reflns_used 3097
_cell_measurement_temperature 120(2)
_cell_measurement_theta_max 27.48
_cell_measurement_theta_min 2.91
_cell_volume 2705.26(11)
_computing_cell_refinement 'DENZO (Otwinowski & Minor, 1997) & COLLECT (Hooft, R.W.W., 1998)'
_computing_data_collection 'COLLECT (Hooft, R.W.W., 1998)'
_computing_data_reduction 'DENZO (Otwinowski & Minor, 1997) & COLLECT (Hooft, R.W.W., 1998)'
_computing_molecular_graphics 'Ortep3 for Windows (Farrugia, L.J., 1997)'
_computing_publication_material 'WinGX (Farrugia, 1999)'
_computing_structure_refinement 'SHELXL-97 (Sheldrick, 1997)'
_computing_structure_solution
;
Sir2004 (Burla, M.C., Caliandro, R., Camalli, M., Carrozzini, B.,
Cascarano, G. L., De Caro, L., Giacovazzo, C., Polidori, G. & Spagna, R.,
2004)
;
_diffrn_ambient_temperature 120(2)
_diffrn_detector_area_resol_mean '4096x4096pixels / 62x62mm'
_diffrn_measured_fraction_theta_full 0.994
_diffrn_measured_fraction_theta_max 0.994
_diffrn_measurement_device_type 'Bruker-Nonius APEX II CCD camera on \k-goniostat'
_diffrn_measurement_method '\f & \w scans'
_diffrn_radiation_monochromator '10cm confocal mirrors'
_diffrn_radiation_source 'Bruker-Nonius FR591 rotating anode'
_diffrn_radiation_type MoK\a
_diffrn_radiation_wavelength 0.71073
_diffrn_reflns_av_R_equivalents 0.0479
_diffrn_reflns_av_sigmaI/netI 0.0388
_diffrn_reflns_limit_h_max 28
_diffrn_reflns_limit_h_min -27
_diffrn_reflns_limit_k_max 32
_diffrn_reflns_limit_k_min -32
_diffrn_reflns_limit_l_max 6
_diffrn_reflns_limit_l_min -6
_diffrn_reflns_number 15931
_diffrn_reflns_theta_full 27.48
_diffrn_reflns_theta_max 27.48
_diffrn_reflns_theta_min 3.24
_exptl_absorpt_coefficient_mu 3.168
_exptl_absorpt_correction_T_max 0.9109
_exptl_absorpt_correction_T_min 0.7424
_exptl_absorpt_correction_type multi-scan
_exptl_absorpt_process_details 'SADABS V2.10 (Sheldrick, G.M., 2003)'
_exptl_crystal_colour Yellow
_exptl_crystal_density_diffrn 1.520
_exptl_crystal_density_method 'not measured'
_exptl_crystal_description Needle
_exptl_crystal_F_000 1240
_exptl_crystal_size_max 0.10
_exptl_crystal_size_mid 0.05
_exptl_crystal_size_min 0.03
_refine_diff_density_max 1.075
_refine_diff_density_min -0.989
_refine_diff_density_rms 0.153
_refine_ls_extinction_method none
_refine_ls_goodness_of_fit_ref 1.074
_refine_ls_hydrogen_treatment mixed
_refine_ls_matrix_type full
_refine_ls_number_parameters 175
_refine_ls_number_reflns 3171
_refine_ls_number_restraints 27
_refine_ls_restrained_S_all 1.071
_refine_ls_R_factor_all 0.0444
_refine_ls_R_factor_gt 0.0426
_refine_ls_shift/su_max 0.000
_refine_ls_shift/su_mean 0.000
_refine_ls_structure_factor_coef Fsqd
_refine_ls_weighting_details 'calc w=1/[\s^2^(Fo^2^)+(0.0429P)^2^+29.0597P] where P=(Fo^2^+2Fc^2^)/3'
_refine_ls_weighting_scheme calc
_refine_ls_wR_factor_gt 0.1054
_refine_ls_wR_factor_ref 0.1074
_reflns_number_gt 3106
_reflns_number_total 3171
_reflns_threshold_expression >2sigma(I)
_cod_data_source_file B909587J.txt
_cod_data_source_block 2
_cod_depositor_comments
;
The following automatic conversions were performed:
'_symmetry_cell_setting' value 'Monoclinic' changed to 'monoclinic'
according to '/home/saulius/struct/CIF-dictionaries/cif_core.dic'
dictionary named 'cif_core.dic' version 2.4.1 from
2010-06-29.

'_exptl_absorpt_correction_type' value 'Multi-scan' changed
to 'multi-scan' according to
'/home/saulius/struct/CIF-dictionaries/cif_core.dic' dictionary named
'cif_core.dic' version 2.4.1 from 2010-06-29.

Automatic conversion script
Id: cif_fix_enum 1527 2010-12-29 10:47:43Z saulius 
;
_cod_original_sg_symbol_H-M 'C 2/m'
_cod_database_code 7002943

loop_
_symmetry_equiv_pos_as_xyz
'x, y, z'
'-x, y, -z'
'x+1/2, y+1/2, z'
'-x+1/2, y+1/2, -z'
'-x, -y, -z'
'x, -y, z'
'-x+1/2, -y+1/2, -z'
'x+1/2, -y+1/2, z'

loop_
_atom_site_label
_atom_site_type_symbol
_atom_site_fract_x
_atom_site_fract_y
_atom_site_fract_z
_atom_site_U_iso_or_equiv
_atom_site_adp_type
_atom_site_occupancy
_atom_site_symmetry_multiplicity
_atom_site_calc_flag
_atom_site_refinement_flags
_atom_site_disorder_assembly
_atom_site_disorder_group
C1 C 0.6079(2) 0.1207(2) 0.9634(9) 0.0272(10) Uani 1 1 d . . .
H1 H 0.5855 0.1046 1.1034 0.033 Uiso 1 1 calc R . .
C2 C 0.6747(2) 0.1330(2) 0.6469(9) 0.0274(10) Uani 1 1 d . . .
C3 C 0.6393(2) 0.1784(2) 0.6629(9) 0.0282(10) Uani 1 1 d . . .
C4 C 0.6499(2) 0.2227(2) 0.4984(11) 0.0323(11) Uani 1 1 d . . .
H4 H 0.6259 0.2540 0.5066 0.039 Uiso 1 1 calc R . .
C5 C 0.6973(2) 0.2185(2) 0.3229(10) 0.0334(12) Uani 1 1 d . . .
H5 H 0.7058 0.2475 0.2063 0.040 Uiso 1 1 calc R . .
C6 C 0.7331(2) 0.1724(2) 0.3120(10) 0.0307(11) Uani 1 1 d . . .
C7 C 0.7228(2) 0.1280(2) 0.4715(10) 0.0296(10) Uani 1 1 d . . .
H7 H 0.7465 0.0966 0.4623 0.036 Uiso 1 1 calc R . .
C8 C 0.8177(3) 0.1302(2) 0.1014(11) 0.0385(12) Uani 1 1 d . . .
H8A H 0.7939 0.0999 0.0251 0.046 Uiso 1 1 calc R . .
H8B H 0.8364 0.1196 0.2812 0.046 Uiso 1 1 calc R . .
C9 C 0.8653(3) 0.1458(3) -0.0891(14) 0.0501(16) Uani 1 1 d . . .
H9A H 0.8461 0.1585 -0.2620 0.075 Uiso 1 1 calc R . .
H9B H 0.8909 0.1150 -0.1253 0.075 Uiso 1 1 calc R . .
H9C H 0.8903 0.1742 -0.0058 0.075 Uiso 1 1 calc R . .
N1 N 0.65347(18) 0.09758(18) 0.8385(8) 0.0281(9) Uani 1 1 d . . .
N2 N 0.59817(18) 0.16904(17) 0.8646(8) 0.0274(9) Uani 1 1 d . . .
H2 H 0.5704 0.1914 0.9176 0.033 Uiso 1 1 calc R . .
O1 O 0.77931(18) 0.17561(16) 0.1328(8) 0.0375(9) Uani 1 1 d . . .
Au1 Au 0.5000 0.0000 0.5000 0.02145(12) Uani 1 4 d S . .
Cl1 Cl 0.59459(8) 0.0000 0.3303(4) 0.0339(4) Uani 1 2 d S . .
Cl2 Cl 0.5000 0.09054(6) 0.5000 0.0266(3) Uani 1 2 d S . .
Cl3 Cl 0.5000 0.24899(9) 0.0000 0.0477(5) Uani 1 2 d S . .
Cl4 Cl 0.79842(12) 0.0000 0.4671(5) 0.0567(6) Uani 1 2 d S . .
O2 O 0.7166(3) 0.0000 0.9394(10) 0.0307(11) Uani 1 2 d SD . .
H2A H 0.739(3) 0.0000 1.082(10) 0.046 Uiso 1 2 d SD . .
H2B H 0.6805(11) 0.0000 0.975(15) 0.046 Uiso 1 2 d SD . .
O3 O 0.4821(5) 0.3205(5) 0.493(4) 0.083(4) Uani 0.50 1 d P . .
O4 O 0.5737(11) 0.5000 0.289(8) 0.073(6) Uani 0.25 2 d SPU A 1
O4' O 0.5776(11) 0.5000 0.712(8) 0.073(6) Uani 0.25 2 d SPU B 2
O5 O 0.4963(19) 0.5790(9) 0.451(4) 0.027(6) Uani 0.125 1 d PU C 1
O5' O 0.5061(18) 0.5750(12) 0.656(5) 0.027(6) Uani 0.125 1 d PU D 2

loop_
_atom_site_aniso_label
_atom_site_aniso_U_11
_atom_site_aniso_U_22
_atom_site_aniso_U_33
_atom_site_aniso_U_23
_atom_site_aniso_U_13
_atom_site_aniso_U_12
C1 0.027(2) 0.033(3) 0.021(2) -0.0022(19) 0.0027(17) -0.005(2)
C2 0.030(2) 0.034(3) 0.018(2) -0.0014(19) -0.0006(17) -0.010(2)
C3 0.027(2) 0.036(3) 0.021(2) -0.002(2) -0.0003(18) -0.010(2)
C4 0.036(3) 0.029(3) 0.032(3) 0.000(2) 0.000(2) -0.006(2)
C5 0.040(3) 0.036(3) 0.024(2) 0.002(2) 0.002(2) -0.019(2)
C6 0.028(2) 0.040(3) 0.024(2) -0.005(2) 0.0006(19) -0.012(2)
C7 0.027(2) 0.038(3) 0.024(2) -0.007(2) 0.0002(18) -0.007(2)
C8 0.040(3) 0.047(3) 0.029(3) -0.006(2) 0.000(2) -0.002(3)
C9 0.038(3) 0.065(4) 0.049(3) -0.018(3) 0.014(3) -0.005(3)
N1 0.026(2) 0.038(2) 0.0204(18) -0.0002(17) 0.0003(15) -0.0061(17)
N2 0.027(2) 0.031(2) 0.0252(19) -0.0007(17) 0.0013(16) -0.0023(16)
O1 0.042(2) 0.041(2) 0.0305(18) -0.0027(16) 0.0115(16) -0.0090(17)
Au1 0.02104(18) 0.02319(19) 0.02024(18) 0.000 0.00237(12) 0.000
Cl1 0.0272(8) 0.0284(9) 0.0472(10) 0.000 0.0155(7) 0.000
Cl2 0.0263(8) 0.0228(8) 0.0308(8) 0.000 0.0042(6) 0.000
Cl3 0.0421(11) 0.0422(11) 0.0597(13) 0.000 0.0106(9) 0.000
Cl4 0.0611(14) 0.0587(14) 0.0515(13) 0.000 0.0151(11) 0.000
O2 0.043(3) 0.026(2) 0.024(2) 0.000 0.008(2) 0.000
O3 0.077(11) 0.103(9) 0.071(7) -0.022(8) 0.032(11) -0.016(6)
O4 0.017(7) 0.090(13) 0.112(14) 0.000 0.013(9) 0.000
O4' 0.017(7) 0.090(13) 0.112(14) 0.000 0.013(9) 0.000
O5 0.049(10) 0.021(7) 0.012(14) -0.003(6) 0.009(14) -0.008(11)
O5' 0.049(10) 0.021(7) 0.012(14) -0.003(6) 0.009(14) -0.008(11)

loop_
_atom_type_symbol
_atom_type_description
_atom_type_scat_dispersion_real
_atom_type_scat_dispersion_imag
_atom_type_scat_source
C C 0.0033 0.0016 'International Tables Vol C Tables 4.2.6.8 and 6.1.1.4'
H H 0.0000 0.0000 'International Tables Vol C Tables 4.2.6.8 and 6.1.1.4'
N N 0.0061 0.0033 'International Tables Vol C Tables 4.2.6.8 and 6.1.1.4'
O O 0.0106 0.0060 'International Tables Vol C Tables 4.2.6.8 and 6.1.1.4'
Cl Cl 0.1484 0.1585 'International Tables Vol C Tables 4.2.6.8 and 6.1.1.4'
Au Au -2.0133 8.8022 'International Tables Vol C Tables 4.2.6.8 and 6.1.1.4'

loop_
_geom_angle_atom_site_label_1
_geom_angle_atom_site_label_2
_geom_angle_atom_site_label_3
_geom_angle
_geom_angle_site_symmetry_1
_geom_angle_site_symmetry_3
_geom_angle_publ_flag
N2 C1 N1 110.4(4) . . ?
N2 C1 H1 124.8 . . ?
N1 C1 H1 124.8 . . ?
N1 C2 C3 106.4(4) . . ?
N1 C2 C7 130.0(5) . . ?
C3 C2 C7 123.5(5) . . ?
C2 C3 N2 106.7(4) . . ?
C2 C3 C4 121.0(5) . . ?
N2 C3 C4 132.3(5) . . ?
C5 C4 C3 116.2(5) . . ?
C5 C4 H4 121.9 . . ?
C3 C4 H4 121.9 . . ?
C4 C5 C6 122.0(5) . . ?
C4 C5 H5 119.0 . . ?
C6 C5 H5 119.0 . . ?
O1 C6 C7 123.3(5) . . ?
O1 C6 C5 114.3(5) . . ?
C7 C6 C5 122.4(5) . . ?
C6 C7 C2 114.8(5) . . ?
C6 C7 H7 122.6 . . ?
C2 C7 H7 122.6 . . ?
O1 C8 C9 107.2(5) . . ?
O1 C8 H8A 110.3 . . ?
C9 C8 H8A 110.3 . . ?
O1 C8 H8B 110.3 . . ?
C9 C8 H8B 110.3 . . ?
H8A C8 H8B 108.5 . . ?
C8 C9 H9A 109.5 . . ?
C8 C9 H9B 109.5 . . ?
H9A C9 H9B 109.5 . . ?
C8 C9 H9C 109.5 . . ?
H9A C9 H9C 109.5 . . ?
H9B C9 H9C 109.5 . . ?
C1 N1 C2 108.2(4) . . ?
C1 N2 C3 108.3(4) . . ?
C1 N2 H2 125.8 . . ?
C3 N2 H2 125.8 . . ?
C6 O1 C8 118.7(4) . . ?
Cl2 Au1 Cl2 180.0 5_656 . ?
Cl2 Au1 Cl1 90.0 5_656 5_656 ?
Cl2 Au1 Cl1 90.0 . 5_656 ?
Cl2 Au1 Cl1 90.0 5_656 . ?
Cl2 Au1 Cl1 90.0 . . ?
Cl1 Au1 Cl1 180.00(3) 5_656 . ?
H2A O2 H2B 111(4) . . ?

loop_
_geom_bond_atom_site_label_1
_geom_bond_atom_site_label_2
_geom_bond_distance
_geom_bond_site_symmetry_2
_geom_bond_publ_flag
C1 N2 1.322(7) . ?
C1 N1 1.333(6) . ?
C1 H1 0.9500 . ?
C2 N1 1.388(6) . ?
C2 C3 1.388(8) . ?
C2 C7 1.397(7) . ?
C3 N2 1.389(6) . ?
C3 C4 1.398(7) . ?
C4 C5 1.385(7) . ?
C4 H4 0.9500 . ?
C5 C6 1.404(8) . ?
C5 H5 0.9500 . ?
C6 O1 1.375(6) . ?
C6 C7 1.385(8) . ?
C7 H7 0.9500 . ?
C8 O1 1.433(7) . ?
C8 C9 1.485(8) . ?
C8 H8A 0.9900 . ?
C8 H8B 0.9900 . ?
C9 H9A 0.9800 . ?
C9 H9B 0.9800 . ?
C9 H9C 0.9800 . ?
N2 H2 0.8800 . ?
Au1 Cl2 2.2765(16) 5_656 ?
Au1 Cl2 2.2765(16) . ?
Au1 Cl1 2.2799(16) 5_656 ?
Au1 Cl1 2.2799(16) . ?
O2 H2A 0.84(2) . ?
O2 H2B 0.83(2) . ?

loop_
_geom_hbond_atom_site_label_D
_geom_hbond_atom_site_label_H
_geom_hbond_atom_site_label_A
_geom_hbond_distance_DH
_geom_hbond_distance_HA
_geom_hbond_distance_DA
_geom_hbond_angle_DHA
_geom_hbond_site_symmetry_A
N2 H2 Cl3 0.88 2.17 3.050(5) 173.6 1_556
O2 H2A Cl4 0.84(2) 2.24(2) 3.079(6) 179(7) 1_556
O2 H2B Cl1 0.83(2) 2.62(4) 3.368(5) 151(7) 1_556
